data_7001214
loop_
_publ_author_name
'Inglis, Ross'
'Jones, Leigh F.'
'Milios, Constantinos J.'
'Datta, Saiti'
'Collins, Anna'
'Parsons, Simon'
'Wernsdorfer, Wolfgang'
'Hill, Stephen'
'Perlepes, Spyros P.'
'Piligkos, Stergios'
'Brechin, Euan K.'

_publ_section_title
;
 Attempting to understand (and control) the relationship between
 structure and magnetism in an extended family of Mn6 single-molecule
 magnets
;
_journal_issue 18
_journal_name_full 'Dalton Transactions'
_journal_page_first 3403
_journal_page_last 3412
_journal_paper_doi 10.1039/b822235e
_journal_year 2009
_chemical_formula_sum 'C70 H96 Mn6 N6 O24'
_chemical_formula_weight 1735.13
_space_group_IT_number 2
_symmetry_cell_setting triclinic
_symmetry_space_group_name_Hall '-P 1'
_symmetry_space_group_name_H-M 'P -1'
_atom_sites_solution_hydrogens geom
_atom_sites_solution_primary direct
_cell_angle_alpha 112.975(9)
_cell_angle_beta 95.825(9)
_cell_angle_gamma 118.889(7)
_cell_formula_units_Z 1
_cell_length_a 13.521(2)
_cell_length_b 13.6880(19)
_cell_length_c 13.814(2)
_cell_measurement_reflns_used 6464
_cell_measurement_temperature 150
_cell_measurement_theta_max 28
_cell_measurement_theta_min 3
_cell_volume 1922.9(6)
_computing_cell_refinement 'SAINT (Siemens ,1995)'
_computing_data_collection 'SMART (Siemens, 1993)'
_computing_data_reduction 'SAINT (Siemens ,1995)'
_computing_molecular_graphics 'CAMERON (Watkin et al., 1996)'
_computing_publication_material 'CRYSTALS (Betteridge et al., 2003)'
_computing_structure_refinement 'CRYSTALS (Betteridge et al., 2003)'
_computing_structure_solution 'SIR92 (Altomare et al., 1994)'
_diffrn_ambient_temperature 150
_diffrn_measured_fraction_theta_full 0.991
_diffrn_measured_fraction_theta_max 0.908
_diffrn_measurement_device 'Bruker SMART'
_diffrn_measurement_device_type Area
_diffrn_measurement_method \w
_diffrn_radiation_monochromator graphite
_diffrn_radiation_type 'Mo K\a'
_diffrn_radiation_wavelength 0.71073
_diffrn_reflns_av_R_equivalents 0.0864
_diffrn_reflns_limit_h_max 17
_diffrn_reflns_limit_h_min -17
_diffrn_reflns_limit_k_max 16
_diffrn_reflns_limit_k_min -17
_diffrn_reflns_limit_l_max 18
_diffrn_reflns_limit_l_min 0
_diffrn_reflns_number 17799
_diffrn_reflns_theta_full 25.279
_diffrn_reflns_theta_max 28.403
_diffrn_reflns_theta_min 1.716
_diffrn_standards_number 0
_exptl_absorpt_coefficient_mu 1.034
_exptl_absorpt_correction_T_max 0.88
_exptl_absorpt_correction_T_min 0.46
_exptl_absorpt_correction_type multi-scan
_exptl_absorpt_process_details 'SADABS (Siemens, 1996)'
_exptl_crystal_colour black
_exptl_crystal_density_diffrn 1.498
_exptl_crystal_density_method 'not measured'
_exptl_crystal_description block
_exptl_crystal_F_000 900
_exptl_crystal_size_max 0.45
_exptl_crystal_size_mid 0.20
_exptl_crystal_size_min 0.12
_refine_diff_density_max 1.27
_refine_diff_density_min -0.96
_refine_ls_extinction_method None
_refine_ls_goodness_of_fit_ref 1.0423
_refine_ls_hydrogen_treatment constr
_refine_ls_matrix_type full
_refine_ls_number_parameters 479
_refine_ls_number_reflns 10695
_refine_ls_number_restraints 6
_refine_ls_R_factor_all 0.0828
_refine_ls_R_factor_gt 0.0757
_refine_ls_shift/su_max 0.000360
_refine_ls_structure_factor_coef Fsqd
_refine_ls_weighting_details
;
Method= Modified Sheldrick
w=1/[\s^2^(F^2^) + ( 0.07P)^2^ +15.83P]
,where P=(max(Fo^2^,0) + 2Fc^2^)/3
;
_refine_ls_weighting_scheme calc
_refine_ls_wR_factor_all 0.1886
_refine_ls_wR_factor_gt 0.1800
_refine_ls_wR_factor_ref 0.1886
_reflns_limit_h_max 17
_reflns_limit_h_min -17
_reflns_limit_k_max 16
_reflns_limit_k_min -17
_reflns_limit_l_max 18
_reflns_limit_l_min 0
_reflns_number_gt 9800
_reflns_number_total 10695
_reflns_threshold_expression I>2.0\s(I)
_oxford_diffrn_Wilson_B_factor 0.00
_oxford_diffrn_Wilson_scale 0.00
_oxford_refine_ls_r_factor_ref 0.0828
_oxford_refine_ls_scale 0.4809(9)
_oxford_reflns_number_all 10695
_oxford_reflns_threshold_expression_ref I>-10.0\s(I)
_cod_data_source_file b822235e.txt
_cod_data_source_block EB8041
_cod_depositor_comments
;
The following automatic conversions were performed:
'_symmetry_cell_setting' value 'Triclinic' changed to 'triclinic'
according to '/home/saulius/struct/CIF-dictionaries/cif_core.dic'
dictionary named 'cif_core.dic' version 2.4.1 from 2010-06-29.

Automatic conversion script
Id: cif_fix_enum 1527 2010-12-29 10:47:43Z saulius 
;
_cod_original_cell_volume 1923.0(6)
_cod_original_sg_symbol_H-M 'P -1 '
_cod_database_code 7001214

loop_
_symmetry_equiv_pos_as_xyz
x,y,z
-x,-y,-z

loop_
_atom_site_label
_atom_site_type_symbol
_atom_site_fract_x
_atom_site_fract_y
_atom_site_fract_z
_atom_site_U_iso_or_equiv
_atom_site_occupancy
_atom_site_adp_type
_atom_site_refinement_flags_posn
_atom_site_refinement_flags_adp
_atom_site_refinement_flags_occupancy
_atom_site_disorder_assembly
_atom_site_disorder_group
_oxford_atom_site_special_shape
_atom_site_attached_hydrogens
Mn1 Mn 0.49416(7) 0.10045(7) 0.61005(7) 0.0137 1.0000 Uani . . . . . . .
Mn2 Mn 0.27749(7) -0.11226(8) 0.64749(7) 0.0170 1.0000 Uani . . . . . . .
Mn3 Mn 0.52567(7) -0.09725(8) 0.66488(7) 0.0159 1.0000 Uani . . . . . . .
O4 O 0.4370(3) -0.0281(3) 0.6493(3) 0.0156 1.0000 Uani . . . . . . .
O5 O 0.5334(3) 0.2067(4) 0.5429(3) 0.0184 1.0000 Uani . . . . . . .
C6 C 0.5190(5) 0.3042(5) 0.5802(5) 0.0175 1.0000 Uani . . . . . . .
C7 C 0.6014(5) 0.4162(5) 0.5791(5) 0.0226 1.0000 Uani . . . . . . .
C8 C 0.5927(5) 0.5194(5) 0.6129(5) 0.0241 1.0000 Uani . . . . . . .
C9 C 0.4995(5) 0.5150(5) 0.6499(6) 0.0261 1.0000 Uani . . . . . . .
C10 C 0.4174(5) 0.4054(6) 0.6503(6) 0.0275 1.0000 Uani . . . . . . .
C11 C 0.4212(5) 0.2975(5) 0.6148(5) 0.0211 1.0000 Uani . . . . . . .
C12 C 0.3250(5) 0.1794(6) 0.6099(5) 0.0222 1.0000 Uani . . . . . . .
N13 N 0.3419(4) 0.0942(4) 0.6074(4) 0.0173 1.0000 Uani . . . . . . .
O14 O 0.2450(3) -0.0161(4) 0.5953(4) 0.0209 1.0000 Uani . . . . . . .
C15 C 0.2048(6) 0.1617(7) 0.6078(7) 0.0346 1.0000 Uani . . . . . . .
C16 C 0.1344(6) 0.1384(9) 0.5007(8) 0.0487 1.0000 Uani . . . . . . .
O17 O 0.1180(3) -0.2049(4) 0.6405(4) 0.0243 1.0000 Uani . . . . . . .
C18 C 0.0838(5) -0.2428(5) 0.7136(5) 0.0231 1.0000 Uani . . . . . . .
C19 C -0.0221(6) -0.2578(6) 0.7280(6) 0.0301 1.0000 Uani . U . . . . .
C20 C -0.0636(6) -0.2971(6) 0.8030(6) 0.0318 1.0000 Uani . U . . . . .
C21 C -0.0001(7) -0.3193(6) 0.8645(6) 0.0346 1.0000 Uani . . . . . . .
C22 C 0.1034(6) -0.3086(6) 0.8496(5) 0.0276 1.0000 Uani . . . . . . .
C23 C 0.1486(5) -0.2710(5) 0.7736(5) 0.0231 1.0000 Uani . . . . . . .
C24 C 0.2516(5) -0.2727(5) 0.7525(5) 0.0221 1.0000 Uani . . . . . . .
N25 N 0.3087(4) -0.2150(4) 0.7006(4) 0.0201 1.0000 Uani . . . . . . .
O26 O 0.3940(3) -0.2349(4) 0.6705(4) 0.0219 1.0000 Uani . . . . . . .
C27 C 0.2856(5) -0.3510(6) 0.7807(6) 0.0274 1.0000 Uani . . . . . . .
C28 C 0.1974(6) -0.4951(6) 0.7003(6) 0.0334 1.0000 Uani . . . . . . .
O29 O 0.6198(3) -0.1590(4) 0.6775(4) 0.0207 1.0000 Uani . . . . . . .
C30 C 0.7363(5) -0.0796(5) 0.7416(5) 0.0193 1.0000 Uani . . . . . . .
C31 C 0.7828(5) -0.1226(6) 0.7988(5) 0.0259 1.0000 Uani . . . . . . .
C32 C 0.9030(6) -0.0451(6) 0.8680(5) 0.0266 1.0000 Uani . . . . . . .
C33 C 0.9796(5) 0.0748(6) 0.8793(6) 0.0297 1.0000 Uani . . . . . . .
C34 C 0.9359(5) 0.1171(6) 0.8231(5) 0.0242 1.0000 Uani . . . . . . .
C35 C 0.8149(5) 0.0431(5) 0.7536(5) 0.0208 1.0000 Uani . . . . . . .
C36 C 0.7755(5) 0.0928(5) 0.6928(5) 0.0209 1.0000 Uani . . . . . . .
N37 N 0.6601(4) 0.0393(4) 0.6496(4) 0.0160 1.0000 Uani . . . . . . .
O38 O 0.6247(3) 0.0810(4) 0.5851(3) 0.0174 1.0000 Uani . . . . . . .
C39 C 0.8663(4) 0.2059(5) 0.6855(5) 0.0206 1.0000 Uani . . . . . . .
C40 C 0.8888(5) 0.3301(6) 0.7771(6) 0.0289 1.0000 Uani . . . . . . .
C41 C 0.6109(5) 0.3021(5) 0.8752(5) 0.0204 1.0000 Uani . . . . . . .
O42 O 0.5975(3) 0.2664(4) 0.7726(3) 0.0227 1.0000 Uani . . . . . . .
O43 O 0.5784(4) 0.2281(4) 0.9158(4) 0.0285 1.0000 Uani . . . . . . .
C44 C 0.6724(5) 0.4465(5) 0.9576(5) 0.0234 1.0000 Uani . . . . . . .
C45 C 0.6062(6) 0.4606(6) 1.0407(6) 0.0321 1.0000 Uani . . . . . . .
C46 C 0.6723(7) 0.5167(6) 0.8950(6) 0.0396 1.0000 Uani . . . . . . .
C47 C 0.8030(5) 0.5010(6) 1.0227(6) 0.0320 1.0000 Uani . . . . . . .
O48 O 0.3394(4) 0.0376(4) 0.8293(4) 0.0280 1.0000 Uani . . . . . . .
C49 C 0.2785(8) 0.0955(8) 0.8705(8) 0.0520 1.0000 Uani . . . . . . .
O50 O 0.2226(3) -0.2798(4) 0.4766(3) 0.0222 1.0000 Uani . . . . . . .
C51 C 0.1356(5) -0.4104(5) 0.4439(5) 0.0252 1.0000 Uani . . . . . . .
O52 O 0.6008(4) 0.0317(4) 0.8480(4) 0.0295 1.0000 Uani . . . . . . .
C53 C 0.6178(7) 0.0042(7) 0.9342(6) 0.0364 1.0000 Uani . . . . . . .
H71 H 0.6658 0.4208 0.5544 0.0243 1.0000 Uiso R . . . . . .
H81 H 0.6499 0.5938 0.6108 0.0266 1.0000 Uiso R . . . . . .
H91 H 0.4925 0.5858 0.6744 0.0328 1.0000 Uiso R . . . . . .
H151 H 0.2193 0.2369 0.6689 0.0497 1.0000 Uiso R . . . . . .
H152 H 0.1570 0.0892 0.6163 0.0497 1.0000 Uiso R . . . . . .
H161 H 0.0600 0.1273 0.5039 0.0542 1.0000 Uiso R . . . . . .
H162 H 0.1808 0.2106 0.4915 0.0542 1.0000 Uiso R . . . . . .
H163 H 0.1184 0.0629 0.4388 0.0542 1.0000 Uiso R . . . . . .
H191 H -0.0668 -0.2422 0.6856 0.0393 1.0000 Uiso R . . . . . .
H201 H -0.1359 -0.3069 0.8123 0.0436 1.0000 Uiso R . . . . . .
H211 H -0.0278 -0.3439 0.9169 0.0456 1.0000 Uiso R . . . . . .
H221 H 0.1464 -0.3250 0.8927 0.0347 1.0000 Uiso R . . . . . .
H271 H 0.2894 -0.3324 0.8553 0.0383 1.0000 Uiso R . . . . . .
H272 H 0.3630 -0.3266 0.7761 0.0383 1.0000 Uiso R . . . . . .
H281 H 0.2233 -0.5395 0.7215 0.0455 1.0000 Uiso R . . . . . .
H282 H 0.1197 -0.5211 0.7045 0.0455 1.0000 Uiso R . . . . . .
H283 H 0.1933 -0.5153 0.6253 0.0455 1.0000 Uiso R . . . . . .
H311 H 0.7312 -0.2064 0.7884 0.0304 1.0000 Uiso R . . . . . .
H321 H 0.9321 -0.0738 0.9086 0.0320 1.0000 Uiso R . . . . . .
H331 H 1.0630 0.1270 0.9244 0.0300 1.0000 Uiso R . . . . . .
H341 H 0.9891 0.2005 0.8330 0.0291 1.0000 Uiso R . . . . . .
H391 H 0.9397 0.2115 0.6933 0.0233 1.0000 Uiso R . . . . . .
H392 H 0.8356 0.1945 0.6141 0.0233 1.0000 Uiso R . . . . . .
H401 H 0.9463 0.4012 0.7712 0.0315 1.0000 Uiso R . . . . . .
H402 H 0.9196 0.3418 0.8485 0.0315 1.0000 Uiso R . . . . . .
H403 H 0.8154 0.3247 0.7693 0.0315 1.0000 Uiso R . . . . . .
H451 H 0.6431 0.5494 1.0926 0.0376 1.0000 Uiso R . . . . . .
H452 H 0.6103 0.4189 1.0806 0.0376 1.0000 Uiso R . . . . . .
H453 H 0.5239 0.4214 1.0000 0.0376 1.0000 Uiso R . . . . . .
H461 H 0.7112 0.6059 0.9473 0.0443 1.0000 Uiso R . . . . . .
H462 H 0.7143 0.5072 0.8448 0.0443 1.0000 Uiso R . . . . . .
H463 H 0.5911 0.4803 0.8535 0.0443 1.0000 Uiso R . . . . . .
H471 H 0.8447 0.5907 1.0746 0.0294 1.0000 Uiso R . . . . . .
H472 H 0.8016 0.4575 1.0625 0.0294 1.0000 Uiso R . . . . . .
H473 H 0.8434 0.4883 0.9715 0.0294 1.0000 Uiso R . . . . . .
H481 H 0.4010 0.0603 0.8744 0.0329 1.0000 Uiso R . . . . . .
H491 H 0.2093 0.0606 0.8098 0.0606 1.0000 Uiso R . . . . . .
H492 H 0.2538 0.0774 0.9269 0.0606 1.0000 Uiso R . . . . . .
H493 H 0.3306 0.1863 0.9016 0.0606 1.0000 Uiso R . . . . . .
H501 H 0.2543 -0.2646 0.4321 0.0239 1.0000 Uiso R . . . . . .
H511 H 0.1073 -0.4124 0.5038 0.0261 1.0000 Uiso R . . . . . .
H512 H 0.1711 -0.4574 0.4283 0.0261 1.0000 Uiso R . . . . . .
H513 H 0.0696 -0.4485 0.3786 0.0261 1.0000 Uiso R . . . . . .
H521 H 0.6234 0.1066 0.8697 0.0358 1.0000 Uiso R . . . . . .
H571 H 0.3539 0.4027 0.6757 0.0362 1.0000 Uiso R . . . . . .
H651 H 0.5890 -0.0843 0.9003 0.0485 1.0000 Uiso R . . . . . .
H652 H 0.7011 0.0566 0.9798 0.0485 1.0000 Uiso R . . . . . .
H653 H 0.5731 0.0200 0.9796 0.0485 1.0000 Uiso R . . . . . .

loop_
_atom_site_aniso_label
_atom_site_aniso_U_11
_atom_site_aniso_U_22
_atom_site_aniso_U_33
_atom_site_aniso_U_23
_atom_site_aniso_U_13
_atom_site_aniso_U_12
Mn1 0.0130(3) 0.0151(4) 0.0147(4) 0.0081(3) 0.0075(3) 0.0081(3)
Mn2 0.0153(4) 0.0168(4) 0.0201(4) 0.0106(3) 0.0104(3) 0.0082(3)
Mn3 0.0142(4) 0.0155(4) 0.0168(4) 0.0085(3) 0.0055(3) 0.0074(3)
O4 0.0138(16) 0.0154(17) 0.0194(19) 0.0103(15) 0.0091(14) 0.0078(14)
O5 0.0196(18) 0.0200(18) 0.021(2) 0.0138(16) 0.0104(15) 0.0117(16)
C6 0.017(2) 0.019(2) 0.016(3) 0.008(2) 0.005(2) 0.011(2)
C7 0.021(3) 0.019(3) 0.022(3) 0.007(2) 0.009(2) 0.011(2)
C8 0.023(3) 0.013(2) 0.028(3) 0.010(2) 0.004(2) 0.005(2)
C9 0.030(3) 0.018(3) 0.031(3) 0.011(2) 0.008(3) 0.017(2)
C10 0.020(3) 0.035(3) 0.037(4) 0.021(3) 0.014(3) 0.019(3)
C11 0.019(2) 0.021(3) 0.028(3) 0.016(2) 0.011(2) 0.012(2)
C12 0.016(2) 0.031(3) 0.025(3) 0.016(3) 0.011(2) 0.015(2)
N13 0.0135(19) 0.020(2) 0.020(2) 0.0139(19) 0.0089(18) 0.0078(18)
O14 0.0180(18) 0.0187(18) 0.028(2) 0.0130(17) 0.0134(16) 0.0096(16)
C15 0.023(3) 0.036(4) 0.062(5) 0.033(4) 0.022(3) 0.020(3)
C16 0.030(4) 0.058(5) 0.052(5) 0.022(4) 0.009(3) 0.027(4)
O17 0.0162(18) 0.026(2) 0.032(2) 0.0174(19) 0.0133(17) 0.0102(16)
C18 0.022(3) 0.015(2) 0.028(3) 0.009(2) 0.014(2) 0.008(2)
C19 0.030(3) 0.029(3) 0.044(3) 0.024(2) 0.024(2) 0.019(2)
C20 0.032(3) 0.028(3) 0.046(3) 0.023(2) 0.033(3) 0.017(2)
C21 0.049(4) 0.033(3) 0.034(4) 0.022(3) 0.033(3) 0.024(3)
C22 0.038(3) 0.023(3) 0.025(3) 0.015(2) 0.018(3) 0.016(3)
C23 0.024(3) 0.016(2) 0.022(3) 0.007(2) 0.011(2) 0.007(2)
C24 0.023(3) 0.015(2) 0.018(3) 0.005(2) 0.008(2) 0.006(2)
N25 0.023(2) 0.020(2) 0.015(2) 0.0077(19) 0.0072(18) 0.0113(19)
O26 0.0215(18) 0.0216(19) 0.028(2) 0.0164(17) 0.0142(17) 0.0115(16)
C27 0.027(3) 0.035(3) 0.031(3) 0.026(3) 0.016(3) 0.017(3)
C28 0.042(4) 0.031(3) 0.038(4) 0.019(3) 0.019(3) 0.026(3)
O29 0.0151(17) 0.0169(18) 0.029(2) 0.0107(17) 0.0070(16) 0.0091(15)
C30 0.019(2) 0.014(2) 0.020(3) 0.005(2) 0.004(2) 0.010(2)
C31 0.027(3) 0.021(3) 0.026(3) 0.011(2) 0.007(2) 0.012(2)
C32 0.035(3) 0.025(3) 0.019(3) 0.006(2) 0.001(2) 0.022(3)
C33 0.024(3) 0.021(3) 0.026(3) 0.003(2) -0.006(2) 0.011(2)
C34 0.021(3) 0.025(3) 0.026(3) 0.013(2) 0.008(2) 0.013(2)
C35 0.023(3) 0.020(3) 0.016(3) 0.007(2) 0.005(2) 0.012(2)
C36 0.022(3) 0.021(3) 0.018(3) 0.009(2) 0.010(2) 0.012(2)
N37 0.020(2) 0.017(2) 0.015(2) 0.0082(17) 0.0084(17) 0.0136(18)
O38 0.0159(17) 0.0202(18) 0.021(2) 0.0108(16) 0.0099(15) 0.0123(15)
C39 0.010(2) 0.023(3) 0.020(3) 0.008(2) 0.001(2) 0.007(2)
C40 0.017(3) 0.022(3) 0.034(4) 0.011(3) 0.003(2) 0.006(2)
C41 0.019(2) 0.021(3) 0.022(3) 0.010(2) 0.009(2) 0.013(2)
O42 0.0207(18) 0.0211(19) 0.017(2) 0.0070(16) 0.0060(15) 0.0083(16)
O43 0.034(2) 0.021(2) 0.024(2) 0.0113(18) 0.0103(18) 0.0115(18)
C44 0.027(3) 0.020(3) 0.018(3) 0.008(2) 0.005(2) 0.013(2)
C45 0.037(3) 0.031(3) 0.029(3) 0.011(3) 0.012(3) 0.024(3)
C46 0.053(4) 0.025(3) 0.032(4) 0.015(3) 0.005(3) 0.018(3)
C47 0.023(3) 0.029(3) 0.028(3) 0.013(3) 0.002(3) 0.007(3)
O48 0.028(2) 0.027(2) 0.025(2) 0.0092(18) 0.0137(18) 0.0155(18)
C49 0.052(5) 0.045(5) 0.045(5) 0.011(4) 0.017(4) 0.028(4)
O50 0.0219(19) 0.0175(18) 0.022(2) 0.0105(17) 0.0077(16) 0.0078(16)
C51 0.022(3) 0.020(3) 0.028(3) 0.013(2) 0.008(2) 0.008(2)
O52 0.044(3) 0.026(2) 0.017(2) 0.0096(18) 0.0081(19) 0.021(2)
C53 0.050(4) 0.035(4) 0.027(4) 0.017(3) 0.018(3) 0.025(3)

loop_
_atom_type_symbol
_atom_type_scat_dispersion_real
_atom_type_scat_dispersion_imag
_atom_type_scat_Cromer_Mann_a1
_atom_type_scat_Cromer_Mann_b1
_atom_type_scat_Cromer_Mann_a2
_atom_type_scat_Cromer_Mann_b2
_atom_type_scat_Cromer_Mann_a3
_atom_type_scat_Cromer_Mann_b3
_atom_type_scat_Cromer_Mann_a4
_atom_type_scat_Cromer_Mann_b4
_atom_type_scat_Cromer_Mann_c
_atom_type_scat_source
C 0.0033 0.0016 2.3100 20.8439 1.0200 10.2075 1.5886 0.5687 0.8650 51.6512 0.2156 'International Tables Vol C 4.2.6.8 and 6.1.1.4'
H 0.0000 0.0000 0.4930 10.5109 0.3229 26.1257 0.1402 3.1424 0.0408 57.7998 0.0030 'International Tables Vol C 4.2.6.8 and 6.1.1.4'
N 0.0061 0.0033 12.2126 0.0057 3.1322 9.8933 2.0125 28.9975 1.1663 0.5826 -11.5290 'International Tables Vol C 4.2.6.8 and 6.1.1.4'
O 0.0106 0.0060 3.0485 13.2771 2.2868 5.7011 1.5463 0.3239 0.8670 32.9089 0.2508 'International Tables Vol C 4.2.6.8 and 6.1.1.4'
Mn 0.3368 0.7283 11.2819 5.3409 7.3573 0.3432 3.0193 17.8674 2.2441 83.7543 1.0896 'International Tables Vol C 4.2.6.8 and 6.1.1.4'

loop_
_geom_angle_atom_site_label_1
_geom_angle_site_symmetry_1
_geom_angle_atom_site_label_2
_geom_angle_site_symmetry_2
_geom_angle_atom_site_label_3
_geom_angle_site_symmetry_3
_geom_angle
_geom_angle_publ_flag
O38 2_656 Mn1 . Mn1 2_656 36.19(8) yes
O38 2_656 Mn1 . Mn2 . 79.27(9) yes
Mn1 2_656 Mn1 . Mn2 . 98.12(4) yes
O38 2_656 Mn1 . Mn3 . 86.22(9) yes
Mn1 2_656 Mn1 . Mn3 . 69.92(3) yes
Mn2 . Mn1 . Mn3 . 59.51(3) yes
O38 2_656 Mn1 . O4 . 84.91(15) yes
Mn1 2_656 Mn1 . O4 . 86.05(12) yes
Mn2 . Mn1 . O4 . 30.14(11) yes
Mn3 . Mn1 . O4 . 29.70(11) yes
O38 2_656 Mn1 . O5 . 84.80(15) yes
Mn1 2_656 Mn1 . O5 . 86.28(13) yes
Mn2 . Mn1 . O5 . 145.29(12) yes
Mn3 . Mn1 . O5 . 149.97(12) yes
O4 . Mn1 . O5 . 169.65(17) yes
O38 2_656 Mn1 . N13 . 85.51(16) yes
Mn1 2_656 Mn1 . N13 . 121.69(14) yes
Mn2 . Mn1 . N13 . 59.58(12) yes
Mn3 . Mn1 . N13 . 119.02(13) yes
O4 . Mn1 . N13 . 89.37(16) yes
O38 2_656 Mn1 . O38 . 84.29(15) yes
Mn1 2_656 Mn1 . O38 . 48.10(12) yes
Mn2 . Mn1 . O38 . 118.22(11) yes
Mn3 . Mn1 . O38 . 60.30(11) yes
O4 . Mn1 . O38 . 89.76(15) yes
O38 2_656 Mn1 . O42 . 175.33(15) yes
Mn1 2_656 Mn1 . O42 . 144.60(12) yes
Mn2 . Mn1 . O42 . 104.13(11) yes
Mn3 . Mn1 . O42 . 98.26(12) yes
O4 . Mn1 . O42 . 99.64(16) yes
O5 . Mn1 . N13 . 88.76(17) yes
O5 . Mn1 . O38 . 90.28(16) yes
N13 . Mn1 . O38 . 169.79(19) yes
O5 . Mn1 . O42 . 90.63(16) yes
N13 . Mn1 . O42 . 93.44(18) yes
O38 . Mn1 . O42 . 96.73(16) yes
Mn1 . Mn2 . Mn3 . 60.62(3) yes
Mn1 . Mn2 . O4 . 29.94(11) yes
Mn3 . Mn2 . O4 . 30.99(11) yes
Mn1 . Mn2 . O14 . 61.78(11) yes
Mn3 . Mn2 . O14 . 121.82(11) yes
O4 . Mn2 . O14 . 91.70(15) yes
Mn1 . Mn2 . O17 . 152.03(14) yes
Mn3 . Mn2 . O17 . 146.40(13) yes
O4 . Mn2 . O17 . 176.66(18) yes
O14 . Mn2 . O17 . 90.30(17) yes
Mn1 . Mn2 . N25 . 118.97(13) yes
Mn3 . Mn2 . N25 . 58.85(13) yes
O4 . Mn2 . N25 . 89.05(17) yes
O14 . Mn2 . N25 . 179.10(18) yes
O17 . Mn2 . N25 . 88.93(19) yes
Mn1 . Mn2 . O48 . 90.77(11) yes
Mn3 . Mn2 . O48 . 96.63(12) yes
O4 . Mn2 . O48 . 91.00(16) yes
O14 . Mn2 . O48 . 91.54(18) yes
O17 . Mn2 . O48 . 91.62(18) yes
Mn1 . Mn2 . O50 . 93.56(10) yes
Mn3 . Mn2 . O50 . 78.33(11) yes
O4 . Mn2 . O50 . 88.61(15) yes
O14 . Mn2 . O50 . 97.86(16) yes
O17 . Mn2 . O50 . 88.46(17) yes
N25 . Mn2 . O48 . 88.96(18) yes
N25 . Mn2 . O50 . 81.65(17) yes
O48 . Mn2 . O50 . 170.60(16) yes
O5 2_656 Mn3 . Mn2 . 91.41(9) yes
O5 2_656 Mn3 . Mn1 . 78.65(9) yes
Mn2 . Mn3 . Mn1 . 59.87(2) yes
O5 2_656 Mn3 . O4 . 87.27(15) yes
Mn2 . Mn3 . O4 . 30.83(10) yes
Mn1 . Mn3 . O4 . 29.35(10) yes
O5 2_656 Mn3 . O26 . 96.93(15) yes
Mn2 . Mn3 . O26 . 61.71(13) yes
Mn1 . Mn3 . O26 . 121.21(13) yes
O4 . Mn3 . O26 . 92.54(16) yes
O5 2_656 Mn3 . O29 . 91.43(16) yes
Mn2 . Mn3 . O29 . 152.58(12) yes
Mn1 . Mn3 . O29 . 147.13(12) yes
O4 . Mn3 . O29 . 176.47(16) yes
O26 . Mn3 . O29 . 90.87(17) yes
O5 2_656 Mn3 . N37 . 79.78(16) yes
Mn2 . Mn3 . N37 . 118.72(14) yes
Mn1 . Mn3 . N37 . 58.93(13) yes
O4 . Mn3 . N37 . 87.93(17) yes
O26 . Mn3 . N37 . 176.66(19) yes
O5 2_656 Mn3 . O52 . 169.49(14) yes
Mn2 . Mn3 . O52 . 91.29(13) yes
Mn1 . Mn3 . O52 . 93.98(12) yes
O4 . Mn3 . O52 . 89.86(17) yes
O26 . Mn3 . O52 . 93.29(18) yes
O29 . Mn3 . N37 . 88.61(17) yes
O29 . Mn3 . O52 . 90.84(18) yes
N37 . Mn3 . O52 . 90.02(18) yes
Mn3 . O4 . Mn2 . 118.17(18) yes
Mn3 . O4 . Mn1 . 120.95(18) yes
Mn2 . O4 . Mn1 . 119.93(19) yes
Mn3 2_656 O5 . Mn1 . 117.23(18) yes
Mn3 2_656 O5 . C6 . 110.5(3) yes
Mn1 . O5 . C6 . 120.2(3) yes
O5 . C6 . C7 . 118.0(5) yes
O5 . C6 . C11 . 124.0(5) yes
C7 . C6 . C11 . 117.9(5) yes
C6 . C7 . C8 . 122.4(5) yes
C6 . C7 . H71 . 118.6 no
C8 . C7 . H71 . 118.9 no
C7 . C8 . C9 . 119.9(5) yes
C7 . C8 . H81 . 120.4 no
C9 . C8 . H81 . 119.7 no
C8 . C9 . C10 . 118.3(5) yes
C8 . C9 . H91 . 121.2 no
C10 . C9 . H91 . 120.5 no
C9 . C10 . C11 . 123.8(6) yes
C9 . C10 . H571 . 118.1 no
C11 . C10 . H571 . 118.1 no
C6 . C11 . C10 . 117.6(5) yes
C6 . C11 . C12 . 121.5(5) yes
C10 . C11 . C12 . 120.9(5) yes
C11 . C12 . N13 . 121.3(5) yes
C11 . C12 . C15 . 117.9(5) yes
N13 . C12 . C15 . 120.9(5) yes
Mn1 . N13 . C12 . 126.7(4) yes
Mn1 . N13 . O14 . 116.0(4) yes
C12 . N13 . O14 . 117.1(4) yes
N13 . O14 . Mn2 . 117.7(3) yes
C12 . C15 . C16 . 113.7(6) yes
C12 . C15 . H151 . 109.0 no
C16 . C15 . H151 . 108.5 no
C12 . C15 . H152 . 108.2 no
C16 . C15 . H152 . 108.0 no
H151 . C15 . H152 . 109.5 no
C15 . C16 . H161 . 110.0 no
C15 . C16 . H162 . 109.0 no
H161 . C16 . H162 . 109.5 no
C15 . C16 . H163 . 109.4 no
H161 . C16 . H163 . 109.5 no
H162 . C16 . H163 . 109.5 no
Mn2 . O17 . C18 . 125.1(4) yes
O17 . C18 . C19 . 116.9(6) yes
O17 . C18 . C23 . 123.0(5) yes
C19 . C18 . C23 . 120.1(6) yes
C18 . C19 . C20 . 120.2(6) yes
C18 . C19 . H191 . 119.8 no
C20 . C19 . H191 . 119.9 no
C19 . C20 . C21 . 120.4(6) yes
C19 . C20 . H201 . 119.6 no
C21 . C20 . H201 . 119.9 no
C20 . C21 . C22 . 120.4(6) yes
C20 . C21 . H211 . 119.9 no
C22 . C21 . H211 . 119.6 no
C21 . C22 . C23 . 121.5(6) yes
C21 . C22 . H221 . 119.4 no
C23 . C22 . H221 . 119.1 no
C18 . C23 . C22 . 117.2(6) yes
C18 . C23 . C24 . 122.9(5) yes
C22 . C23 . C24 . 119.7(6) yes
C23 . C24 . N25 . 120.0(5) yes
C23 . C24 . C27 . 120.5(5) yes
N25 . C24 . C27 . 119.2(5) yes
Mn2 . N25 . C24 . 127.6(4) yes
Mn2 . N25 . O26 . 115.5(3) yes
C24 . N25 . O26 . 116.7(5) yes
N25 . O26 . Mn3 . 115.8(3) yes
C24 . C27 . C28 . 112.9(5) yes
C24 . C27 . H271 . 108.8 no
C28 . C27 . H271 . 109.4 no
C24 . C27 . H272 . 108.3 no
C28 . C27 . H272 . 107.9 no
H271 . C27 . H272 . 109.5 no
C27 . C28 . H281 . 109.3 no
C27 . C28 . H282 . 108.8 no
H281 . C28 . H282 . 109.5 no
C27 . C28 . H283 . 110.3 no
H281 . C28 . H283 . 109.5 no
H282 . C28 . H283 . 109.5 no
Mn3 . O29 . C30 . 121.5(3) yes
O29 . C30 . C31 . 117.2(5) yes
O29 . C30 . C35 . 123.6(5) yes
C31 . C30 . C35 . 119.2(5) yes
C30 . C31 . C32 . 120.7(5) yes
C30 . C31 . H311 . 119.5 no
C32 . C31 . H311 . 119.8 no
C31 . C32 . C33 . 119.9(6) yes
C31 . C32 . H321 . 119.7 no
C33 . C32 . H321 . 120.4 no
C32 . C33 . C34 . 120.0(5) yes
C32 . C33 . H331 . 120.2 no
C34 . C33 . H331 . 119.7 no
C33 . C34 . C35 . 122.1(5) yes
C33 . C34 . H341 . 119.1 no
C35 . C34 . H341 . 118.8 no
C30 . C35 . C34 . 118.0(5) yes
C30 . C35 . C36 . 122.8(5) yes
C34 . C35 . C36 . 119.1(5) yes
C35 . C36 . N37 . 118.5(5) yes
C35 . C36 . C39 . 120.6(5) yes
N37 . C36 . C39 . 120.9(5) yes
Mn3 . N37 . C36 . 127.5(4) yes
Mn3 . N37 . O38 . 115.0(3) yes
C36 . N37 . O38 . 117.4(4) yes
N37 . O38 . Mn1 2_656 108.5(3) yes
N37 . O38 . Mn1 . 114.3(3) yes
Mn1 2_656 O38 . Mn1 . 95.71(15) yes
C36 . C39 . C40 . 110.3(5) yes
C36 . C39 . H391 . 109.5 no
C40 . C39 . H391 . 110.1 no
C36 . C39 . H392 . 109.0 no
C40 . C39 . H392 . 108.6 no
H391 . C39 . H392 . 109.5 no
C39 . C40 . H401 . 109.5 no
C39 . C40 . H402 . 108.7 no
H401 . C40 . H402 . 109.5 no
C39 . C40 . H403 . 110.2 no
H401 . C40 . H403 . 109.5 no
H402 . C40 . H403 . 109.5 no
O42 . C41 . O43 . 125.1(5) yes
O42 . C41 . C44 . 117.9(5) yes
O43 . C41 . C44 . 117.0(5) yes
Mn1 . O42 . C41 . 141.3(4) yes
C41 . C44 . C45 . 108.7(5) yes
C41 . C44 . C46 . 111.1(5) yes
C45 . C44 . C46 . 110.9(6) yes
C41 . C44 . C47 . 106.6(5) yes
C45 . C44 . C47 . 109.1(5) yes
C46 . C44 . C47 . 110.3(5) yes
C44 . C45 . H451 . 110.0 no
C44 . C45 . H452 . 109.2 no
H451 . C45 . H452 . 109.5 no
C44 . C45 . H453 . 109.2 no
H451 . C45 . H453 . 109.5 no
H452 . C45 . H453 . 109.5 no
C44 . C46 . H461 . 109.8 no
C44 . C46 . H462 . 109.3 no
H461 . C46 . H462 . 109.5 no
C44 . C46 . H463 . 109.3 no
H461 . C46 . H463 . 109.5 no
H462 . C46 . H463 . 109.5 no
C44 . C47 . H471 . 109.4 no
C44 . C47 . H472 . 109.3 no
H471 . C47 . H472 . 109.5 no
C44 . C47 . H473 . 109.8 no
H471 . C47 . H473 . 109.5 no
H472 . C47 . H473 . 109.5 no
Mn2 . O48 . C49 . 124.0(5) yes
Mn2 . O48 . H481 . 118.3 no
C49 . O48 . H481 . 117.6 no
O48 . C49 . H491 . 108.7 no
O48 . C49 . H492 . 109.6 no
H491 . C49 . H492 . 109.5 no
O48 . C49 . H493 . 110.0 no
H491 . C49 . H493 . 109.5 no
H492 . C49 . H493 . 109.5 no
Mn2 . O50 . C51 . 122.4(3) yes
Mn2 . O50 . H501 . 119.0 no
C51 . O50 . H501 . 118.6 no
O50 . C51 . H511 . 108.7 no
O50 . C51 . H512 . 110.1 no
H511 . C51 . H512 . 109.5 no
O50 . C51 . H513 . 109.6 no
H511 . C51 . H513 . 109.5 no
H512 . C51 . H513 . 109.5 no
Mn3 . O52 . C53 . 128.8(4) yes
Mn3 . O52 . H521 . 116.0 no
C53 . O52 . H521 . 115.2 no
O52 . C53 . H651 . 108.5 no
O52 . C53 . H652 . 110.6 no
H651 . C53 . H652 . 109.5 no
O52 . C53 . H653 . 109.3 no
H651 . C53 . H653 . 109.5 no
H652 . C53 . H653 . 109.5 no

loop_
_geom_bond_atom_site_label_1
_geom_bond_site_symmetry_1
_geom_bond_atom_site_label_2
_geom_bond_site_symmetry_2
_geom_bond_distance
_geom_bond_publ_flag
Mn1 . O38 2_656 2.461(4) yes
Mn1 . Mn1 2_656 3.2897(17) yes
Mn1 . Mn2 . 3.2510(11) yes
Mn1 . Mn3 . 3.2753(12) yes
Mn1 . O4 . 1.872(4) yes
Mn1 . O5 . 1.915(4) yes
Mn1 . N13 . 2.015(5) yes
Mn1 . O38 . 1.952(4) yes
Mn1 . O42 . 2.115(4) yes
Mn2 . Mn3 . 3.2392(12) yes
Mn2 . O4 . 1.883(3) yes
Mn2 . O14 . 1.918(4) yes
Mn2 . O17 . 1.868(4) yes
Mn2 . N25 . 2.003(5) yes
Mn2 . O48 . 2.260(4) yes
Mn2 . O50 . 2.271(4) yes
Mn3 . O5 2_656 2.478(4) yes
Mn3 . O4 . 1.892(4) yes
Mn3 . O26 . 1.904(4) yes
Mn3 . O29 . 1.864(4) yes
Mn3 . N37 . 1.987(4) yes
Mn3 . O52 . 2.193(4) yes
O5 . C6 . 1.348(6) yes
C6 . C7 . 1.401(8) yes
C6 . C11 . 1.426(8) yes
C7 . C8 . 1.373(8) yes
C7 . H71 . 0.950 no
C8 . C9 . 1.391(9) yes
C8 . H81 . 0.950 no
C9 . C10 . 1.372(8) yes
C9 . H91 . 0.950 no
C10 . C11 . 1.392(9) yes
C10 . H571 . 0.950 no
C11 . C12 . 1.473(7) yes
C12 . N13 . 1.281(8) yes
C12 . C15 . 1.519(8) yes
N13 . O14 . 1.368(5) yes
C15 . C16 . 1.499(11) yes
C15 . H151 . 0.950 no
C15 . H152 . 0.950 no
C16 . H161 . 0.950 no
C16 . H162 . 0.950 no
C16 . H163 . 0.950 no
O17 . C18 . 1.333(7) yes
C18 . C19 . 1.392(8) yes
C18 . C23 . 1.424(9) yes
C19 . C20 . 1.393(9) yes
C19 . H191 . 0.950 no
C20 . C21 . 1.363(11) yes
C20 . H201 . 0.950 no
C21 . C22 . 1.380(9) yes
C21 . H211 . 0.950 no
C22 . C23 . 1.411(8) yes
C22 . H221 . 0.950 no
C23 . C24 . 1.460(8) yes
C24 . N25 . 1.304(7) yes
C24 . C27 . 1.510(8) yes
N25 . O26 . 1.374(6) yes
C27 . C28 . 1.515(9) yes
C27 . H271 . 0.950 no
C27 . H272 . 0.950 no
C28 . H281 . 0.950 no
C28 . H282 . 0.950 no
C28 . H283 . 0.950 no
O29 . C30 . 1.325(6) yes
C30 . C31 . 1.408(8) yes
C30 . C35 . 1.414(7) yes
C31 . C32 . 1.381(8) yes
C31 . H311 . 0.950 no
C32 . C33 . 1.383(9) yes
C32 . H321 . 0.950 no
C33 . C34 . 1.370(8) yes
C33 . H331 . 0.950 no
C34 . C35 . 1.394(8) yes
C34 . H341 . 0.950 no
C35 . C36 . 1.469(8) yes
C36 . N37 . 1.301(7) yes
C36 . C39 . 1.492(7) yes
N37 . O38 . 1.387(6) yes
C39 . C40 . 1.525(9) yes
C39 . H391 . 0.950 no
C39 . H392 . 0.950 no
C40 . H401 . 0.950 no
C40 . H402 . 0.950 no
C40 . H403 . 0.950 no
C41 . O42 . 1.266(7) yes
C41 . O43 . 1.263(7) yes
C41 . C44 . 1.535(8) yes
C44 . C45 . 1.535(9) yes
C44 . C46 . 1.524(9) yes
C44 . C47 . 1.539(8) yes
C45 . H451 . 0.950 no
C45 . H452 . 0.950 no
C45 . H453 . 0.950 no
C46 . H461 . 0.950 no
C46 . H462 . 0.950 no
C46 . H463 . 0.950 no
C47 . H471 . 0.950 no
C47 . H472 . 0.950 no
C47 . H473 . 0.950 no
O48 . C49 . 1.415(9) yes
O48 . H481 . 0.820 no
C49 . H491 . 0.950 no
C49 . H492 . 0.950 no
C49 . H493 . 0.950 no
O50 . C51 . 1.419(6) yes
O50 . H501 . 0.820 no
C51 . H511 . 0.950 no
C51 . H512 . 0.950 no
C51 . H513 . 0.950 no
O52 . C53 . 1.411(8) yes
O52 . H521 . 0.820 no
C53 . H651 . 0.950 no
C53 . H652 . 0.950 no
C53 . H653 . 0.950 no

loop_
_oxford_twin_element_scale_factors
0.6647(14)
0.3353(14)
